data_9017851
loop_
_publ_author_name
'Ackermann, S.'
'Lazic, B.'
'Armbruster, T.'
'Doyle, S.'
'Grevel, K. D.'
'Majzlan, J.'

_publ_section_title
;
 Thermodynamic and crystallographic properties of kornelite [Fe2(SO4)3*~7.75H2O]
 and paracoquimbite [Fe2(SO4)3*9H2O]
;
_journal_name_full 'American Mineralogist'
_journal_page_first 1620
_journal_page_last 1628
_journal_volume 94
_journal_year 2009
_chemical_compound_source Synthetic
_chemical_formula_sum 'Fe2 H12 O19.76 S3'
_chemical_name_mineral Kornelite
_space_group_IT_number 14
_space_group_name_Hall '-P 2yn'
_space_group_name_H-M_alt 'P 1 21/n 1'
_symmetry_space_group_name_H-M 'P 1 21/n 1'
_cell_angle_alpha 90
_cell_angle_beta 96.8133
_cell_angle_gamma 90
_cell_length_a 14.3125
_cell_length_b 20.1235
_cell_length_c 5.4310
_cell_formula_units_Z 4
_cell_volume 1553.177
_database_code_amcsd 0020984
_exptl_crystal_density_diffrn 2.293
_cod_data_source_file inputs/fixed/split/04994.cif
_cod_data_source_block 04994
_cod_original_formula_sum 'Fe2 S3 O19.76 H12'
_cod_database_code 9017851

loop_
_space_group_symop_operation_xyz
x,y,z
1/2+x,1/2-y,1/2+z
1/2-x,1/2+y,1/2-z
-x,-y,-z

loop_
_atom_site_aniso_label
_atom_site_aniso_U_11
_atom_site_aniso_U_22
_atom_site_aniso_U_33
_atom_site_aniso_U_12
_atom_site_aniso_U_13
_atom_site_aniso_U_23
Fe1 0.01920 0.01400 0.01960 0.00070 0.00170 -0.00140
Fe2 0.01820 0.01420 0.01820 -0.00090 0.00080 -0.00060
S1 0.01760 0.01430 0.01830 0.00130 0.00210 0.00140
S2 0.01920 0.01250 0.02230 -0.00030 0.00280 0.00030
S3 0.01620 0.01640 0.01760 0.00040 0.00070 -0.00010
O1 0.02800 0.03200 0.02400 0.01230 0.01120 0.00440
O2 0.02400 0.02200 0.03200 -0.01220 0.00590 -0.00350
O3 0.03800 0.02200 0.03200 0.00960 0.01590 0.01150
O4 0.02500 0.03600 0.02210 0.00540 -0.00750 -0.00880
O5 0.03100 0.02700 0.03100 -0.00100 0.01260 0.00910
O6 0.02200 0.01500 0.04000 0.00050 0.00740 -0.01090
O7 0.03100 0.03200 0.03300 0.00510 -0.00560 0.01210
O8 0.02100 0.02000 0.04600 -0.00450 0.00690 -0.01520
O9 0.02300 0.03500 0.02780 0.00730 0.01100 0.01070
O10 0.02100 0.03000 0.02250 0.00000 -0.00340 0.00740
O11 0.03300 0.01900 0.02910 0.00660 -0.00300 -0.00630
O12 0.02100 0.03000 0.02600 -0.01310 -0.00420 0.00080
O13 0.03100 0.03000 0.02800 -0.00990 -0.00550 0.00990
O14 0.01900 0.02400 0.02400 0.00320 0.00130 -0.00780
O15 0.04800 0.01700 0.05400 0.00600 0.03300 0.00700
O16 0.06000 0.02700 0.04400 0.00700 -0.02400 -0.00200
O17 0.02100 0.02500 0.02800 -0.00240 -0.00300 0.01060
O18 0.03500 0.02600 0.03800 0.01000 0.01600 0.01220

loop_
_atom_site_label
_atom_site_fract_x
_atom_site_fract_y
_atom_site_fract_z
_atom_site_occupancy
_atom_site_U_iso_or_equiv
Fe1 0.83024 0.10292 0.29736 1.00000 0.01770
Fe2 0.83302 0.38536 0.77282 1.00000 0.01700
S1 0.64829 0.03559 0.49200 1.00000 0.01680
S2 0.89887 0.24297 0.55670 1.00000 0.01800
S3 0.84574 -0.04884 0.07160 1.00000 0.01690
O1 0.58790 0.05702 0.67190 1.00000 0.02740
O2 0.72970 0.08181 0.50360 1.00000 0.02580
O3 0.68940 -0.03050 0.55650 1.00000 0.02990
O4 0.60000 0.03345 0.24110 1.00000 0.02850
O5 0.95540 0.26888 0.37330 1.00000 0.02890
O6 0.83580 0.29533 0.63420 1.00000 0.02550
O7 0.95800 0.21632 -0.23150 1.00000 0.03270
O8 0.83300 0.19135 0.44460 1.00000 0.02870
O9 0.90480 -0.04728 -0.12830 1.00000 0.02780
O10 0.89540 -0.07560 0.30020 1.00000 0.02500
O11 0.80990 0.01883 0.10940 1.00000 0.02750
O12 0.76220 -0.09166 0.00740 1.00000 0.02630
O13 0.94220 0.36298 0.02480 1.00000 0.03020
O14 0.57290 -0.07599 -0.06640 1.00000 0.02240
O15 0.76190 -0.15293 0.52590 1.00000 0.03780
O16 0.74570 0.14130 0.01500 1.00000 0.04580
O17 0.92060 0.06040 0.56040 1.00000 0.02530
O18 0.94370 0.12510 0.13020 1.00000 0.03200
O19 0.85290 -0.25520 0.20300 0.46000 0.06400
O20 0.86140 -0.25230 0.07200 0.24000 0.06400
O21 0.86380 -0.24730 0.83700 0.40000 0.06400
O22 0.85650 -0.25890 0.66280 0.66000 0.06400
H1 0.94100 0.33400 0.13200 1.00000 0.05000
H2 0.98100 0.39300 0.06700 1.00000 0.05000
H3 0.51500 -0.06500 -0.13700 1.00000 0.05000
H4 0.59300 -0.04400 0.02500 1.00000 0.05000
H5 0.79500 -0.12000 0.48500 1.00000 0.05000
H6 0.79200 -0.18700 0.54600 1.00000 0.05000
H7 0.71700 0.11400 -0.06700 1.00000 0.05000
H8 0.70800 0.17400 0.03600 1.00000 0.05000
H9 0.90800 0.02700 0.64700 1.00000 0.05000
H10 0.98000 0.06800 0.60600 1.00000 0.05000
H11 0.93900 0.14900 0.04200 1.00000 0.05000
H12 0.98800 0.10200 0.12600 1.00000 0.05000

loop_
_cod_related_entry_id
_cod_related_entry_database
_cod_related_entry_code
1 AMCSD 0020984
